data_7241472
loop_
_publ_author_name
'Lago, Ana Bel\'en'
'Pino-Cuevas, Arantxa'
'Carballo, Rosa'
'V\'azquez-L\'opez, Ezequiel M.'

_publ_section_title
;
 Effect of N-salicylidene hydrazide protonation on the solid state
 structural diversity of its Cu(ii), Ni(ii) and Zn(ii) complexes
;
_journal_issue 1
_journal_name_full CrystEngComm
_journal_page_first 153
_journal_page_last 162
_journal_paper_doi 10.1039/D0CE01204A
_journal_volume 23
_journal_year 2021
_chemical_formula_sum 'C28 H41 N5 O10 Zn'
_chemical_formula_weight 673.03
_space_group_crystal_system triclinic
_space_group_IT_number 2
_space_group_name_Hall '-P 1'
_space_group_name_H-M_alt 'P -1'
_atom_sites_solution_hydrogens mixed
_audit_creation_method SHELXL-2013
_audit_update_record
;
2018-07-27 deposited with the CCDC.	2020-11-16 downloaded from the CCDC.
;
_cell_angle_alpha 109.291(3)
_cell_angle_beta 110.987(3)
_cell_angle_gamma 95.422(3)
_cell_formula_units_Z 4
_cell_length_a 13.6157(14)
_cell_length_b 14.5331(16)
_cell_length_c 18.1322(19)
_cell_measurement_reflns_used 9512
_cell_measurement_temperature 100(2)
_cell_measurement_theta_max 26.47
_cell_measurement_theta_min 2.37
_cell_volume 3068.3(6)
_computing_cell_refinement 'Bruker SAINT'
_computing_data_collection 'Bruker APEX3'
_computing_data_reduction 'Bruker SAINT'
_computing_structure_refinement 'SHELXL-2013 (Sheldrick, 2013)'
_diffrn_ambient_temperature 100(2)
_diffrn_measured_fraction_theta_full 0.994
_diffrn_measured_fraction_theta_max 0.994
_diffrn_measurement_device_type 'Bruker D8 Venture Photon 100 CMOS'
_diffrn_measurement_method '\f and \w scans'
_diffrn_radiation_type MoK\a
_diffrn_radiation_wavelength 0.71073
_diffrn_reflns_av_R_equivalents 0.0532
_diffrn_reflns_av_unetI/netI 0.0377
_diffrn_reflns_Laue_measured_fraction_full 0.994
_diffrn_reflns_Laue_measured_fraction_max 0.994
_diffrn_reflns_limit_h_max 17
_diffrn_reflns_limit_h_min -17
_diffrn_reflns_limit_k_max 18
_diffrn_reflns_limit_k_min -18
_diffrn_reflns_limit_l_max 22
_diffrn_reflns_limit_l_min -22
_diffrn_reflns_number 87023
_diffrn_reflns_point_group_measured_fraction_full 0.994
_diffrn_reflns_point_group_measured_fraction_max 0.994
_diffrn_reflns_theta_full 25.242
_diffrn_reflns_theta_max 26.506
_diffrn_reflns_theta_min 2.310
_exptl_absorpt_coefficient_mu 0.864
_exptl_absorpt_correction_T_max 0.7454
_exptl_absorpt_correction_T_min 0.6325
_exptl_absorpt_correction_type multi-scan
_exptl_absorpt_process_details 'SADABS-2014/4 (Bruker AXS Inc.)'
_exptl_crystal_colour colourless
_exptl_crystal_density_diffrn 1.457
_exptl_crystal_density_method 'not measured'
_exptl_crystal_description prism
_exptl_crystal_F_000 1416
_exptl_crystal_size_max 0.213
_exptl_crystal_size_mid 0.071
_exptl_crystal_size_min 0.063
_refine_diff_density_max 3.364
_refine_diff_density_min -1.322
_refine_diff_density_rms 0.140
_refine_ls_extinction_coef 0.0015(5)
_refine_ls_extinction_expression Fc^*^=kFc[1+0.001xFc^2^\l^3^/sin(2\q)]^-1/4^
_refine_ls_extinction_method SHELXL
_refine_ls_goodness_of_fit_ref 1.108
_refine_ls_hydrogen_treatment mixed
_refine_ls_matrix_type full
_refine_ls_number_parameters 821
_refine_ls_number_reflns 12633
_refine_ls_number_restraints 3
_refine_ls_restrained_S_all 1.108
_refine_ls_R_factor_all 0.1064
_refine_ls_R_factor_gt 0.0901
_refine_ls_shift/su_max 0.002
_refine_ls_shift/su_mean 0.000
_refine_ls_structure_factor_coef Fsqd
_refine_ls_weighting_details 'w=1/[\s^2^(Fo^2^)+(0.0833P)^2^+25.6705P] where P=(Fo^2^+2Fc^2^)/3'
_refine_ls_weighting_scheme calc
_refine_ls_wR_factor_gt 0.2286
_refine_ls_wR_factor_ref 0.2389
_reflns_Friedel_coverage 0.000
_reflns_number_gt 10390
_reflns_number_total 12633
_reflns_threshold_expression 'I > 2\s(I)'
_cod_data_source_file d0ce01204a2.cif
_cod_data_source_block Zn1
_cod_depositor_comments 'Adding full bibliography for 7241471--7241476.cif.'
_cod_database_code 7241472
_shelx_space_group_comment
; 
The symmetry employed for this shelxl refinement is uniquely defined 
by the following loop, which should always be used as a source of 
symmetry information in preference to the above space-group names. 
They are only intended as comments. 
;
_shelx_estimated_absorpt_t_min 0.837
_shelx_estimated_absorpt_t_max 0.948
_shelxl_version_number 2013-4

loop_
_space_group_symop_operation_xyz
'x, y, z'
'-x, -y, -z'

loop_
_atom_site_label
_atom_site_type_symbol
_atom_site_fract_x
_atom_site_fract_y
_atom_site_fract_z
_atom_site_U_iso_or_equiv
_atom_site_adp_type
_atom_site_occupancy
_atom_site_site_symmetry_order
_atom_site_calc_flag
_atom_site_refinement_flags_posn
_atom_site_refinement_flags_adp
_atom_site_refinement_flags_occupancy
_atom_site_disorder_assembly
_atom_site_disorder_group
N21 N 0.4871(5) 0.1892(5) 0.4541(4) 0.0424(15) Uani 1 1 d . . . . .
O51 O 0.5461(6) 0.1405(5) 0.4288(5) 0.0663(18) Uani 1 1 d . . . . .
O52 O 0.4985(4) 0.2800(4) 0.4650(4) 0.0523(14) Uani 1 1 d . . . . .
O53 O 0.4136(4) 0.1482(4) 0.4658(4) 0.0448(12) Uani 1 1 d . . . . .
C64 C 0.2475(9) 0.3994(7) 0.1516(6) 0.071(3) Uani 1 1 d . . . . .
H64A H 0.3000 0.3584 0.1623 0.106 Uiso 1 1 calc R U . . .
H64B H 0.2392 0.4346 0.2045 0.106 Uiso 1 1 calc R U . . .
H64C H 0.2735 0.4486 0.1324 0.106 Uiso 1 1 calc R U . . .
C63 C 0.1418(8) 0.3340(6) 0.0843(5) 0.050(2) Uani 1 1 d . . . . .
H63A H 0.1063 0.2982 0.1095 0.060 Uiso 1 1 calc R U . . .
H63B H 0.0948 0.3761 0.0637 0.060 Uiso 1 1 calc R U . . .
O15 O 0.1519(4) 0.2618(3) 0.0130(3) 0.0351(11) Uani 1 1 d . . . . .
H15 H 0.2103 0.2825 0.0110 0.053 Uiso 1 1 calc R U . . .
C60 C 0.6405(8) 0.5169(7) 0.5937(6) 0.060(2) Uani 1 1 d . . . . .
H60A H 0.6385 0.5680 0.5693 0.091 Uiso 1 1 calc R U . . .
H60B H 0.6613 0.5496 0.6556 0.091 Uiso 1 1 calc R U . . .
H60C H 0.5686 0.4709 0.5664 0.091 Uiso 1 1 calc R U . . .
C61 C 0.7197(7) 0.4603(7) 0.5784(5) 0.054(2) Uani 1 1 d . . . . .
H61A H 0.7897 0.5087 0.5999 0.065 Uiso 1 1 calc R U . . .
H61B H 0.7310 0.4183 0.6126 0.065 Uiso 1 1 calc R U . . .
O40 O 0.6911(4) 0.3975(4) 0.4918(3) 0.0419(12) Uani 1 1 d . . . . .
H40 H 0.6450 0.3452 0.4777 0.063 Uiso 1 1 calc R U . . .
Zn1 Zn 0.84813(5) 0.14471(5) 0.08865(4) 0.02067(18) Uani 1 1 d . . . . .
Zn2 Zn 0.02693(6) 0.26460(5) 0.40451(4) 0.0252(2) Uani 1 1 d . . . . .
O6 O 0.0210(4) 0.3266(3) 0.3161(3) 0.0264(9) Uani 1 1 d D . . . .
H601 H 0.018(6) 0.289(5) 0.274(4) 0.032 Uiso 1 1 d D U . . .
O3 O 0.8872(4) 0.1856(3) -0.0016(3) 0.0295(9) Uani 1 1 d . . . . .
O4 O 0.7035(3) 0.0352(3) -0.0023(3) 0.0247(9) Uani 1 1 d . . . . .
O8 O 0.7961(3) 0.1544(3) 0.1848(3) 0.0240(8) Uani 1 1 d D . . . .
O2 O -0.0198(4) 0.2244(4) 0.4927(3) 0.0348(10) Uani 1 1 d . . . . .
O1 O 0.1701(4) 0.3711(3) 0.5031(3) 0.0319(10) Uani 1 1 d . . . . .
O7 O 1.0074(3) 0.2019(3) 0.1822(3) 0.0236(8) Uani 1 1 d . . . . .
O5 O -0.0732(3) 0.1292(3) 0.3043(3) 0.0241(8) Uani 1 1 d . . . . .
N7 N 0.8978(4) 0.0082(3) 0.0652(3) 0.0176(9) Uani 1 1 d . . . . .
N5 N 0.7860(4) 0.2723(3) 0.0902(3) 0.0223(10) Uani 1 1 d . . . . .
N3 N -0.0871(4) 0.3497(4) 0.4230(3) 0.0252(11) Uani 1 1 d . . . . .
N8 N 0.8109(4) -0.0733(3) 0.0112(3) 0.0192(9) Uani 1 1 d . . . . .
H801 H 0.817(5) -0.147(5) -0.005(4) 0.023 Uiso 1 1 d . U . . .
N1 N 0.1474(4) 0.1848(4) 0.4057(3) 0.0247(10) Uani 1 1 d . . . . .
C18 C 0.9923(4) -0.0111(4) 0.0894(3) 0.0184(10) Uani 1 1 d . . . . .
H18 H 0.9967 -0.0789 0.0669 0.022 Uiso 1 1 calc R U . . .
C19 C 1.0911(4) 0.0639(4) 0.1483(3) 0.0185(10) Uani 1 1 d . . . . .
C31 C 0.5880(5) 0.3056(5) 0.2681(4) 0.0281(13) Uani 1 1 d . . . . .
H31 H 0.5420 0.3411 0.2889 0.034 Uiso 1 1 calc R U . . .
C23 C 1.1982(5) 0.2308(5) 0.2515(4) 0.0278(13) Uani 1 1 d . . . . .
H23 H 1.2023 0.2995 0.2810 0.033 Uiso 1 1 calc R U . . .
C17 C 0.7132(5) -0.0535(4) -0.0192(3) 0.0223(11) Uani 1 1 d . . . . .
C21 C 1.2876(5) 0.0961(5) 0.2237(4) 0.0291(13) Uani 1 1 d . . . . .
H21 H 1.3521 0.0726 0.2342 0.035 Uiso 1 1 calc R U . . .
C26 C 0.7282(4) 0.3145(4) 0.1280(4) 0.0219(11) Uani 1 1 d . . . . .
H26 H 0.7066 0.3714 0.1186 0.026 Uiso 1 1 calc R U . . .
C2 C 0.1433(5) 0.0920(5) 0.3661(4) 0.0271(12) Uani 1 1 d . . . . .
H2 H 0.2098 0.0721 0.3760 0.032 Uiso 1 1 calc R U . . .
N6 N 0.8094(5) 0.3128(4) 0.0375(4) 0.0284(11) Uani 1 1 d . . . . .
H61 H 0.790(6) 0.362(6) 0.034(5) 0.034 Uiso 1 1 d . U . . .
C29 C 0.6848(5) 0.1762(4) 0.2617(4) 0.0241(12) Uani 1 1 d . . . . .
H29 H 0.7037 0.1219 0.2773 0.029 Uiso 1 1 calc R U . . .
N2 N 0.2496(4) 0.2457(4) 0.4631(3) 0.0291(11) Uani 1 1 d . . . . .
H30 H 0.294(6) 0.214(6) 0.463(5) 0.035 Uiso 1 1 d . U . . .
C8 C -0.0372(5) -0.1631(5) 0.2211(4) 0.0300(13) Uani 1 1 d . . . . .
H8 H -0.0295 -0.2299 0.2004 0.036 Uiso 1 1 calc R U . . .
C6 C -0.1508(5) -0.0452(4) 0.2250(4) 0.0237(12) Uani 1 1 d . . . . .
H6 H -0.2213 -0.0332 0.2066 0.028 Uiso 1 1 calc R U . . .
C15 C 0.0124(5) 0.4443(4) 0.2510(4) 0.0278(13) Uani 1 1 d . . . . .
H1 H 0.0547 0.4128 0.2232 0.033 Uiso 1 1 calc R U . . .
C27 C 0.6943(4) 0.2809(4) 0.1837(3) 0.0192(11) Uani 1 1 d . . . . .
N4 N -0.1370(4) 0.3212(4) 0.4687(3) 0.0291(11) Uani 1 1 d . . . . .
H41 H -0.201(6) 0.339(5) 0.471(5) 0.035 Uiso 1 1 d . U . . .
C13 C -0.0829(6) 0.5738(5) 0.2774(5) 0.0359(15) Uani 1 1 d . . . . .
H13 H -0.1064 0.6301 0.2680 0.043 Uiso 1 1 calc R U . . .
C28 C 0.7266(4) 0.2030(4) 0.2088(3) 0.0197(11) Uani 1 1 d . . . . .
C24 C 1.0973(4) 0.1657(4) 0.1933(4) 0.0209(11) Uani 1 1 d . . . . .
C11 C -0.0746(4) 0.4557(4) 0.3477(3) 0.0240(12) Uani 1 1 d . . . . .
C7 C -0.0610(4) 0.0360(4) 0.2799(3) 0.0209(11) Uani 1 1 d . . . . .
C9 C -0.1007(5) 0.2551(5) 0.4996(4) 0.0330(14) Uani 1 1 d . . . . .
C5 C -0.1391(5) -0.1429(4) 0.1968(4) 0.0262(12) Uani 1 1 d . . . . .
H5 H -0.2016 -0.1967 0.1604 0.031 Uiso 1 1 calc R U . . .
C25 C 0.8585(6) 0.2619(5) -0.0093(5) 0.0353(15) Uani 1 1 d . . . . .
C32 C 0.6258(5) 0.3321(4) 0.2149(4) 0.0252(12) Uani 1 1 d . . . . .
H32 H 0.6052 0.3859 0.1992 0.030 Uiso 1 1 calc R U . . .
C20 C 1.1875(5) 0.0312(4) 0.1652(4) 0.0247(12) Uani 1 1 d . . . . .
H20 H 1.1843 -0.0374 0.1359 0.030 Uiso 1 1 calc R U . . .
C16 C -0.0128(4) 0.4075(4) 0.3053(4) 0.0226(11) Uani 1 1 d . . . . .
C3 C 0.0435(5) 0.0157(4) 0.3071(4) 0.0225(11) Uani 1 1 d . . . . .
C1 C 0.2514(5) 0.3398(5) 0.5128(4) 0.0293(13) Uani 1 1 d . . . . .
C10 C -0.1129(5) 0.4208(4) 0.4004(4) 0.0261(12) Uani 1 1 d . . . . .
H10 H -0.1613 0.4537 0.4198 0.031 Uiso 1 1 calc R U . . .
C30 C 0.6173(5) 0.2269(5) 0.2911(4) 0.0263(12) Uani 1 1 d . . . . .
H3 H 0.5908 0.2080 0.3272 0.032 Uiso 1 1 calc R U . . .
C12 C -0.1078(5) 0.5393(5) 0.3312(4) 0.0334(14) Uani 1 1 d . . . . .
H12 H -0.1493 0.5726 0.3590 0.040 Uiso 1 1 calc R U . . .
C4 C 0.0532(5) -0.0837(5) 0.2762(4) 0.0270(12) Uani 1 1 d . . . . .
H4 H 0.1231 -0.0970 0.2933 0.032 Uiso 1 1 calc R U . . .
C22 C 1.2912(5) 0.1971(5) 0.2668(4) 0.0306(13) Uani 1 1 d . . . . .
H22 H 1.3588 0.2426 0.3070 0.037 Uiso 1 1 calc R U . . .
C14 C -0.0223(5) 0.5252(5) 0.2362(4) 0.0316(14) Uani 1 1 d . . . . .
H14 H -0.0048 0.5478 0.1978 0.038 Uiso 1 1 calc R U . . .
C41 C 0.5913(5) -0.1885(5) -0.0130(4) 0.0306(13) Uani 1 1 d . . . . .
H41A H 0.5358 -0.2526 -0.0498 0.037 Uiso 1 1 calc R U . . .
H41B H 0.6573 -0.2040 0.0217 0.037 Uiso 1 1 calc R U . . .
O10 O -0.1609(5) -0.2084(4) 0.3845(4) 0.0566(15) Uani 1 1 d . . . . .
H10A H -0.1189 -0.2256 0.4216 0.085 Uiso 1 1 calc R U . . .
C40 C 0.6185(5) -0.1427(5) -0.0710(4) 0.0290(13) Uani 1 1 d . . . . .
H40A H 0.6353 -0.1941 -0.1134 0.035 Uiso 1 1 calc R U . . .
H40B H 0.5547 -0.1223 -0.1029 0.035 Uiso 1 1 calc R U . . .
C42 C 0.5504(5) -0.1219(6) 0.0466(4) 0.0368(15) Uani 1 1 d . . . . .
H42A H 0.4816 -0.1098 0.0124 0.044 Uiso 1 1 calc R U . . .
H42B H 0.6039 -0.0563 0.0817 0.044 Uiso 1 1 calc R U . . .
C35 C -0.1615(6) 0.2160(6) 0.5422(5) 0.0389(16) Uani 1 1 d . . . . .
H35A H -0.2343 0.2300 0.5248 0.047 Uiso 1 1 calc R U . . .
H35B H -0.1224 0.2517 0.6053 0.047 Uiso 1 1 calc R U . . .
O11 O 0.3946(6) -0.0941(7) 0.1384(5) 0.079(2) Uani 1 1 d . . . . .
H11 H 0.3841 -0.0814 0.0946 0.118 Uiso 1 1 calc R U . . .
C45 C 0.3621(6) 0.3988(6) 0.5830(5) 0.0405(16) Uani 1 1 d . . . . .
H45A H 0.3682 0.4715 0.5966 0.049 Uiso 1 1 calc R U . . .
H45B H 0.4188 0.3795 0.5630 0.049 Uiso 1 1 calc R U . . .
C43 C 0.5313(6) -0.1698(7) 0.1066(5) 0.0477(19) Uani 1 1 d . . . . .
H43A H 0.4735 -0.2326 0.0710 0.057 Uiso 1 1 calc R U . . .
H43B H 0.5984 -0.1880 0.1360 0.057 Uiso 1 1 calc R U . . .
C38 C -0.2490(6) -0.0727(6) 0.3982(5) 0.0457(18) Uani 1 1 d . . . . .
H38A H -0.2850 -0.0934 0.4308 0.055 Uiso 1 1 calc R U . . .
H38B H -0.2966 -0.1088 0.3363 0.055 Uiso 1 1 calc R U . . .
C39 C -0.1420(6) -0.1026(6) 0.4170(5) 0.0463(18) Uani 1 1 d . . . . .
H39A H -0.1016 -0.0754 0.3899 0.056 Uiso 1 1 calc R U . . .
H39B H -0.0977 -0.0742 0.4797 0.056 Uiso 1 1 calc R U . . .
C44 C 0.5001(7) -0.1048(7) 0.1724(6) 0.0498(19) Uani 1 1 d . . . . .
H44A H 0.5073 -0.1336 0.2160 0.060 Uiso 1 1 calc R U . . .
H44B H 0.5508 -0.0375 0.2017 0.060 Uiso 1 1 calc R U . . .
C49 C 0.7612(7) 0.2477(7) -0.1635(6) 0.053(2) Uani 1 1 d . . . . .
H49A H 0.7456 0.1739 -0.1809 0.063 Uiso 1 1 calc R U . . .
H49B H 0.7001 0.2709 -0.1520 0.063 Uiso 1 1 calc R U . . .
C46 C 0.3799(7) 0.3775(7) 0.6657(5) 0.055(2) Uani 1 1 d . . . . .
H46A H 0.3248 0.4003 0.6866 0.066 Uiso 1 1 calc R U . . .
H46B H 0.3678 0.3041 0.6501 0.066 Uiso 1 1 calc R U . . .
C36 C -0.1739(6) 0.1020(6) 0.5183(4) 0.0373(15) Uani 1 1 d . . . . .
H36A H -0.1010 0.0886 0.5383 0.045 Uiso 1 1 calc R U . . .
H36B H -0.2130 0.0801 0.5486 0.045 Uiso 1 1 calc R U . . .
C37 C -0.2352(6) 0.0400(5) 0.4217(5) 0.0401(16) Uani 1 1 d . . . . .
H37A H -0.3077 0.0542 0.4015 0.048 Uiso 1 1 calc R U . . .
H37B H -0.1956 0.0612 0.3914 0.048 Uiso 1 1 calc R U . . .
C48 C 0.8696(8) 0.2978(6) -0.0766(7) 0.058(3) Uani 1 1 d . . . . .
H48A H 0.9324 0.2791 -0.0879 0.070 Uiso 1 1 calc R U . . .
H48B H 0.8823 0.3719 -0.0551 0.070 Uiso 1 1 calc R U . . .
C47 C 0.4901(6) 0.4278(6) 0.7373(5) 0.0451(18) Uani 1 1 d . . . . .
H47A H 0.4987 0.5014 0.7577 0.054 Uiso 1 1 calc R U . . .
H47B H 0.5453 0.4116 0.7147 0.054 Uiso 1 1 calc R U . . .
O12 O 0.6747(5) 0.0630(5) -0.3702(5) 0.0602(16) Uani 1 1 d . . . . .
H12A H 0.6517 0.0038 -0.3768 0.072 Uiso 1 1 calc R U . . .
O13 O 0.4951(7) 0.5497(5) 0.9098(5) 0.078(2) Uani 1 1 d D . . . .
H990 H 0.5605 0.5642 0.9441 0.094 Uiso 1 1 calc R U . . .
C51 C 0.6582(8) 0.2328(8) -0.3184(6) 0.067(3) Uani 1 1 d . . . . .
H51A H 0.6071 0.2726 -0.3053 0.080 Uiso 1 1 calc R U . . .
H51B H 0.6703 0.2444 -0.3656 0.080 Uiso 1 1 calc R U . . .
C50 C 0.7670(9) 0.2719(8) -0.2384(6) 0.063(3) Uani 1 1 d . . . . .
H50A H 0.8224 0.2419 -0.2544 0.076 Uiso 1 1 calc R U . . .
H50B H 0.7905 0.3456 -0.2190 0.076 Uiso 1 1 calc R U . . .
C53 C 0.5116(7) 0.3975(6) 0.8130(6) 0.0507(19) Uani 1 1 d . . . . .
H53A H 0.5908 0.4156 0.8480 0.061 Uiso 1 1 calc R U . . .
H53B H 0.4862 0.3236 0.7911 0.061 Uiso 1 1 calc R U . . .
C52 C 0.6051(7) 0.1213(8) -0.3499(6) 0.060(2) Uani 1 1 d . . . . .
H52A H 0.5886 0.1089 -0.3046 0.072 Uiso 1 1 calc R U . . .
H52B H 0.5362 0.1023 -0.4013 0.072 Uiso 1 1 calc R U . . .
C54 C 0.4566(9) 0.4464(5) 0.8704(6) 0.069(3) Uani 1 1 d D . . . .
H54A H 0.3775 0.4298 0.8355 0.082 Uiso 1 1 calc R U . . .
H54B H 0.4687 0.4184 0.9150 0.082 Uiso 1 1 calc R U . . .
H7 H 0.843(6) 0.154(6) 0.224(4) 0.04(2) Uiso 1 1 d D . . . .
N20 N 0.7752(5) 0.5500(4) 1.0407(4) 0.0343(13) Uani 1 1 d . . . . .
O56 O 0.7349(5) 0.6258(4) 1.0413(4) 0.0558(16) Uani 1 1 d . . . . .
O54 O 0.7130(5) 0.4706(4) 1.0265(4) 0.0487(14) Uani 1 1 d . . . . .
O55 O 0.8675(5) 0.5538(4) 1.0494(4) 0.0558(15) Uani 1 1 d . . . . .

loop_
_atom_site_aniso_label
_atom_site_aniso_U_11
_atom_site_aniso_U_22
_atom_site_aniso_U_33
_atom_site_aniso_U_23
_atom_site_aniso_U_13
_atom_site_aniso_U_12
N21 0.027(3) 0.066(4) 0.036(3) 0.021(3) 0.011(3) 0.019(3)
O51 0.070(4) 0.080(5) 0.088(5) 0.052(4) 0.053(4) 0.043(4)
O52 0.042(3) 0.041(3) 0.058(4) 0.011(3) 0.013(3) 0.001(2)
O53 0.031(3) 0.061(3) 0.058(3) 0.038(3) 0.020(2) 0.019(2)
C64 0.084(7) 0.056(5) 0.049(5) 0.000(4) 0.031(5) -0.026(5)
C63 0.076(6) 0.032(4) 0.055(5) 0.012(3) 0.048(5) 0.009(4)
O15 0.052(3) 0.020(2) 0.047(3) 0.014(2) 0.032(2) 0.012(2)
C60 0.056(5) 0.061(5) 0.050(5) 0.004(4) 0.025(4) -0.001(4)
C61 0.042(4) 0.052(5) 0.046(5) 0.007(4) 0.007(4) 0.003(4)
O40 0.032(3) 0.046(3) 0.041(3) 0.009(2) 0.017(2) 0.005(2)
Zn1 0.0227(3) 0.0178(3) 0.0246(3) 0.0093(3) 0.0115(3) 0.0079(2)
Zn2 0.0243(4) 0.0253(4) 0.0226(4) 0.0054(3) 0.0105(3) 0.0022(3)
O6 0.035(2) 0.020(2) 0.028(2) 0.0042(17) 0.0214(19) 0.0078(17)
O3 0.038(2) 0.030(2) 0.040(2) 0.021(2) 0.028(2) 0.0199(19)
O4 0.020(2) 0.028(2) 0.023(2) 0.0123(17) 0.0046(16) 0.0055(16)
O8 0.024(2) 0.027(2) 0.029(2) 0.0160(18) 0.0132(19) 0.0111(17)
O2 0.036(3) 0.038(3) 0.028(2) 0.014(2) 0.010(2) 0.005(2)
O1 0.028(2) 0.030(2) 0.032(2) 0.0038(19) 0.0143(19) 0.0039(18)
O7 0.024(2) 0.0166(18) 0.029(2) 0.0032(16) 0.0139(17) 0.0062(15)
O5 0.021(2) 0.022(2) 0.024(2) 0.0074(16) 0.0046(16) 0.0027(16)
N7 0.020(2) 0.014(2) 0.017(2) 0.0051(17) 0.0061(18) 0.0009(17)
N5 0.024(2) 0.018(2) 0.029(3) 0.010(2) 0.014(2) 0.0047(18)
N3 0.016(2) 0.031(3) 0.019(2) -0.002(2) 0.0104(19) -0.0015(19)
N8 0.019(2) 0.016(2) 0.017(2) 0.0053(18) 0.0032(18) 0.0017(17)
N1 0.021(2) 0.026(3) 0.019(2) 0.006(2) 0.0044(19) -0.0008(19)
C18 0.026(3) 0.016(2) 0.016(2) 0.006(2) 0.012(2) 0.008(2)
C19 0.020(3) 0.020(3) 0.017(3) 0.008(2) 0.009(2) 0.007(2)
C31 0.028(3) 0.030(3) 0.022(3) 0.004(2) 0.010(2) 0.009(3)
C23 0.028(3) 0.025(3) 0.024(3) 0.003(2) 0.012(2) -0.003(2)
C17 0.025(3) 0.023(3) 0.018(3) 0.011(2) 0.007(2) 0.004(2)
C21 0.021(3) 0.040(3) 0.030(3) 0.017(3) 0.010(2) 0.012(3)
C26 0.019(3) 0.020(3) 0.025(3) 0.009(2) 0.007(2) 0.006(2)
C2 0.027(3) 0.030(3) 0.026(3) 0.013(3) 0.010(2) 0.006(2)
N6 0.037(3) 0.023(3) 0.041(3) 0.020(2) 0.025(3) 0.014(2)
C29 0.019(3) 0.025(3) 0.026(3) 0.009(2) 0.008(2) 0.002(2)
N2 0.020(3) 0.033(3) 0.027(3) 0.006(2) 0.007(2) 0.002(2)
C8 0.033(3) 0.024(3) 0.029(3) 0.011(3) 0.009(3) 0.009(3)
C6 0.023(3) 0.024(3) 0.022(3) 0.011(2) 0.005(2) 0.002(2)
C15 0.028(3) 0.020(3) 0.030(3) 0.002(2) 0.015(3) 0.002(2)
C27 0.018(3) 0.017(2) 0.018(3) 0.005(2) 0.005(2) 0.002(2)
N4 0.029(3) 0.034(3) 0.028(3) 0.009(2) 0.018(2) 0.007(2)
C13 0.038(4) 0.026(3) 0.041(4) 0.012(3) 0.012(3) 0.012(3)
C28 0.017(3) 0.021(3) 0.017(2) 0.004(2) 0.006(2) 0.001(2)
C24 0.018(3) 0.022(3) 0.022(3) 0.007(2) 0.009(2) 0.002(2)
C11 0.018(3) 0.023(3) 0.016(3) -0.005(2) 0.004(2) 0.000(2)
C7 0.020(3) 0.028(3) 0.015(2) 0.012(2) 0.005(2) 0.002(2)
C9 0.026(3) 0.041(4) 0.027(3) 0.004(3) 0.015(3) 0.005(3)
C5 0.025(3) 0.025(3) 0.021(3) 0.009(2) 0.003(2) 0.000(2)
C25 0.047(4) 0.030(3) 0.053(4) 0.025(3) 0.036(4) 0.018(3)
C32 0.022(3) 0.023(3) 0.026(3) 0.006(2) 0.009(2) 0.005(2)
C20 0.025(3) 0.026(3) 0.024(3) 0.012(2) 0.009(2) 0.011(2)
C16 0.017(3) 0.017(3) 0.023(3) -0.001(2) 0.007(2) -0.001(2)
C3 0.027(3) 0.022(3) 0.020(3) 0.011(2) 0.009(2) 0.004(2)
C1 0.034(3) 0.024(3) 0.024(3) 0.005(2) 0.013(3) -0.002(3)
C10 0.020(3) 0.026(3) 0.028(3) 0.004(2) 0.011(2) 0.005(2)
C30 0.018(3) 0.033(3) 0.021(3) 0.004(2) 0.007(2) 0.002(2)
C12 0.025(3) 0.031(3) 0.029(3) -0.001(3) 0.006(3) 0.009(3)
C4 0.023(3) 0.029(3) 0.025(3) 0.012(2) 0.004(2) 0.009(2)
C22 0.020(3) 0.039(3) 0.023(3) 0.008(3) 0.005(2) -0.002(3)
C14 0.033(3) 0.025(3) 0.029(3) 0.006(3) 0.009(3) 0.003(3)
C41 0.023(3) 0.034(3) 0.032(3) 0.017(3) 0.006(3) 0.002(2)
O10 0.053(4) 0.046(3) 0.065(4) 0.026(3) 0.014(3) 0.017(3)
C40 0.020(3) 0.034(3) 0.024(3) 0.011(3) 0.001(2) -0.001(2)
C42 0.026(3) 0.051(4) 0.034(4) 0.023(3) 0.008(3) 0.007(3)
C35 0.043(4) 0.047(4) 0.037(4) 0.020(3) 0.024(3) 0.013(3)
O11 0.076(5) 0.105(6) 0.098(6) 0.071(5) 0.048(4) 0.049(4)
C45 0.028(3) 0.039(4) 0.036(4) 0.003(3) 0.006(3) -0.001(3)
C43 0.036(4) 0.064(5) 0.054(5) 0.036(4) 0.019(4) 0.012(4)
C38 0.038(4) 0.052(5) 0.049(4) 0.028(4) 0.014(3) 0.004(3)
C39 0.042(4) 0.046(4) 0.051(5) 0.026(4) 0.014(4) 0.008(3)
C44 0.045(4) 0.067(5) 0.057(5) 0.037(4) 0.029(4) 0.019(4)
C49 0.062(5) 0.072(6) 0.058(5) 0.048(5) 0.036(4) 0.039(5)
C46 0.036(4) 0.073(6) 0.043(4) 0.011(4) 0.013(4) 0.009(4)
C36 0.039(4) 0.050(4) 0.036(4) 0.026(3) 0.020(3) 0.014(3)
C37 0.039(4) 0.043(4) 0.044(4) 0.019(3) 0.021(3) 0.012(3)
C48 0.087(6) 0.054(5) 0.106(7) 0.058(5) 0.086(6) 0.049(5)
C47 0.034(4) 0.045(4) 0.050(4) 0.014(4) 0.014(3) 0.009(3)
O12 0.053(4) 0.062(4) 0.081(4) 0.035(4) 0.034(3) 0.027(3)
O13 0.089(5) 0.071(5) 0.082(5) 0.039(4) 0.031(4) 0.030(4)
C51 0.073(6) 0.098(8) 0.058(6) 0.051(6) 0.034(5) 0.047(6)
C50 0.092(7) 0.072(6) 0.062(6) 0.046(5) 0.049(6) 0.041(6)
C53 0.047(5) 0.048(5) 0.059(5) 0.021(4) 0.023(4) 0.017(4)
C52 0.045(5) 0.084(7) 0.057(5) 0.030(5) 0.023(4) 0.027(5)
C54 0.077(7) 0.089(8) 0.050(5) 0.042(5) 0.023(5) 0.028(6)
N20 0.049(4) 0.025(3) 0.040(3) 0.017(2) 0.026(3) 0.010(2)
O56 0.096(5) 0.028(3) 0.086(4) 0.034(3) 0.068(4) 0.033(3)
O54 0.059(3) 0.031(3) 0.081(4) 0.037(3) 0.040(3) 0.021(2)
O55 0.040(3) 0.057(4) 0.082(4) 0.049(3) 0.019(3) 0.014(3)

loop_
_atom_type_symbol
_atom_type_description
_atom_type_scat_dispersion_real
_atom_type_scat_dispersion_imag
_atom_type_scat_source
C C 0.0033 0.0016 'International Tables Vol C Tables 4.2.6.8 and 6.1.1.4'
H H 0.0000 0.0000 'International Tables Vol C Tables 4.2.6.8 and 6.1.1.4'
N N 0.0061 0.0033 'International Tables Vol C Tables 4.2.6.8 and 6.1.1.4'
O O 0.0106 0.0060 'International Tables Vol C Tables 4.2.6.8 and 6.1.1.4'
Zn Zn 0.2839 1.4301 'International Tables Vol C Tables 4.2.6.8 and 6.1.1.4'

loop_
_geom_angle_atom_site_label_1
_geom_angle_atom_site_label_2
_geom_angle_atom_site_label_3
_geom_angle
_geom_angle_site_symmetry_1
_geom_angle_site_symmetry_3
_geom_angle_publ_flag
O51 N21 O53 120.3(7) . . ?
O51 N21 O52 120.1(7) . . ?
O53 N21 O52 119.5(6) . . ?
O15 C63 C64 112.6(7) . . ?
O40 C61 C60 115.3(7) . . ?
O8 Zn1 O7 88.91(16) . . ?
O8 Zn1 N5 83.32(17) . . ?
O7 Zn1 N5 104.67(17) . . ?
O8 Zn1 N7 103.31(16) . . ?
O7 Zn1 N7 82.23(16) . . ?
N5 Zn1 N7 170.68(18) . . ?
O8 Zn1 O4 89.72(16) . . ?
O7 Zn1 O4 157.62(15) . . ?
N5 Zn1 O4 97.34(17) . . ?
N7 Zn1 O4 76.37(16) . . ?
O8 Zn1 O3 159.35(16) . . ?
O7 Zn1 O3 92.93(17) . . ?
N5 Zn1 O3 76.31(17) . . ?
N7 Zn1 O3 97.32(16) . . ?
O4 Zn1 O3 96.16(17) . . ?
O6 Zn2 N1 103.92(18) . . ?
O6 Zn2 O5 89.83(16) . . ?
N1 Zn2 O5 82.70(17) . . ?
O6 Zn2 O1 94.23(18) . . ?
N1 Zn2 O1 76.68(18) . . ?
O5 Zn2 O1 159.35(17) . . ?
O6 Zn2 N3 83.21(18) . . ?
N1 Zn2 N3 171.49(19) . . ?
O5 Zn2 N3 102.20(17) . . ?
O1 Zn2 N3 98.39(17) . . ?
O6 Zn2 O2 157.85(18) . . ?
N1 Zn2 O2 98.07(19) . . ?
O5 Zn2 O2 90.33(17) . . ?
O1 Zn2 O2 93.38(17) . . ?
N3 Zn2 O2 75.11(19) . . ?
C16 O6 Zn2 132.1(4) . . ?
C25 O3 Zn1 113.9(4) . . ?
C17 O4 Zn1 113.9(4) . . ?
C28 O8 Zn1 132.0(4) . . ?
C9 O2 Zn2 113.0(4) . . ?
C1 O1 Zn2 113.8(4) . . ?
C24 O7 Zn1 132.5(3) . . ?
C7 O5 Zn2 132.9(3) . . ?
C18 N7 N8 116.2(4) . . ?
C18 N7 Zn1 132.2(4) . . ?
N8 N7 Zn1 111.5(3) . . ?
C26 N5 N6 116.9(5) . . ?
C26 N5 Zn1 131.4(4) . . ?
N6 N5 Zn1 111.6(3) . . ?
C10 N3 N4 117.6(5) . . ?
C10 N3 Zn2 130.5(4) . . ?
N4 N3 Zn2 111.9(4) . . ?
C17 N8 N7 116.7(4) . . ?
C2 N1 N2 116.1(5) . . ?
C2 N1 Zn2 132.4(4) . . ?
N2 N1 Zn2 111.5(4) . . ?
N7 C18 C19 123.8(5) . . ?
C20 C19 C24 118.2(5) . . ?
C20 C19 C18 116.8(5) . . ?
C24 C19 C18 124.9(5) . . ?
C32 C31 C30 119.8(6) . . ?
C22 C23 C24 121.1(6) . . ?
O4 C17 N8 121.0(5) . . ?
O4 C17 C40 122.9(5) . . ?
N8 C17 C40 116.0(5) . . ?
C20 C21 C22 118.4(5) . . ?
N5 C26 C27 124.4(5) . . ?
N1 C2 C3 124.2(6) . . ?
C25 N6 N5 116.6(5) . . ?
C30 C29 C28 121.4(6) . . ?
C1 N2 N1 115.4(5) . . ?
C5 C8 C4 118.8(6) . . ?
C5 C6 C7 121.4(5) . . ?
C14 C15 C16 122.0(6) . . ?
C28 C27 C32 119.1(5) . . ?
C28 C27 C26 124.4(5) . . ?
C32 C27 C26 116.5(5) . . ?
C9 N4 N3 116.7(5) . . ?
C12 C13 C14 118.9(6) . . ?
O8 C28 C27 122.2(5) . . ?
O8 C28 C29 119.4(5) . . ?
C27 C28 C29 118.4(5) . . ?
O7 C24 C23 118.9(5) . . ?
O7 C24 C19 121.6(5) . . ?
C23 C24 C19 119.6(5) . . ?
C16 C11 C12 117.2(6) . . ?
C16 C11 C10 124.4(6) . . ?
C12 C11 C10 118.1(5) . . ?
O5 C7 C6 120.6(5) . . ?
O5 C7 C3 121.3(5) . . ?
C6 C7 C3 118.1(5) . . ?
O2 C9 N4 121.7(6) . . ?
O2 C9 C35 121.2(6) . . ?
N4 C9 C35 117.1(6) . . ?
C6 C5 C8 120.9(6) . . ?
O3 C25 N6 121.3(6) . . ?
O3 C25 C48 122.0(6) . . ?
N6 C25 C48 116.6(6) . . ?
C31 C32 C27 121.2(6) . . ?
C21 C20 C19 122.0(5) . . ?
O6 C16 C15 119.7(5) . . ?
O6 C16 C11 121.4(5) . . ?
C15 C16 C11 118.9(5) . . ?
C4 C3 C7 119.3(5) . . ?
C4 C3 C2 116.6(5) . . ?
C7 C3 C2 124.1(5) . . ?
O1 C1 N2 122.3(6) . . ?
O1 C1 C45 123.7(6) . . ?
N2 C1 C45 113.9(6) . . ?
N3 C10 C11 125.2(5) . . ?
C29 C30 C31 120.0(6) . . ?
C13 C12 C11 123.0(6) . . ?
C8 C4 C3 121.5(6) . . ?
C23 C22 C21 120.7(6) . . ?
C15 C14 C13 120.0(6) . . ?
C42 C41 C40 114.2(5) . . ?
C17 C40 C41 111.1(5) . . ?
C41 C42 C43 111.5(6) . . ?
C9 C35 C36 112.0(6) . . ?
C1 C45 C46 110.1(6) . . ?
C44 C43 C42 114.7(7) . . ?
C39 C38 C37 112.4(6) . . ?
O10 C39 C38 109.7(6) . . ?
O11 C44 C43 113.0(8) . . ?
C50 C49 C48 114.1(7) . . ?
C47 C46 C45 114.2(7) . . ?
C37 C36 C35 113.0(6) . . ?
C38 C37 C36 113.0(6) . . ?
C25 C48 C49 109.7(7) . . ?
C46 C47 C53 114.0(7) . . ?
C52 C51 C50 114.8(8) . . ?
C49 C50 C51 113.5(8) . . ?
C47 C53 C54 113.9(7) . . ?
O12 C52 C51 109.9(8) . . ?
O13 C54 C53 112.3(8) . . ?
O55 N20 O54 121.8(6) . . ?
O55 N20 O56 120.8(6) . . ?
O54 N20 O56 117.2(6) . . ?

loop_
_geom_bond_atom_site_label_1
_geom_bond_atom_site_label_2
_geom_bond_distance
_geom_bond_site_symmetry_2
_geom_bond_publ_flag
N21 O51 1.231(8) . ?
N21 O53 1.234(8) . ?
N21 O52 1.254(9) . ?
C64 C63 1.476(12) . ?
C63 O15 1.431(8) . ?
C60 C61 1.465(13) . ?
C61 O40 1.415(9) . ?
Zn1 O8 2.074(4) . ?
Zn1 O7 2.089(4) . ?
Zn1 N5 2.106(5) . ?
Zn1 N7 2.115(4) . ?
Zn1 O4 2.117(4) . ?
Zn1 O3 2.126(4) . ?
Zn2 O6 2.066(4) . ?
Zn2 N1 2.095(5) . ?
Zn2 O5 2.095(4) . ?
Zn2 O1 2.120(4) . ?
Zn2 N3 2.124(5) . ?
Zn2 O2 2.140(5) . ?
O6 C16 1.349(7) . ?
O3 C25 1.244(8) . ?
O4 C17 1.254(7) . ?
O8 C28 1.343(7) . ?
O2 C9 1.258(8) . ?
O1 C1 1.214(8) . ?
O7 C24 1.353(7) . ?
O5 C7 1.325(7) . ?
N7 C18 1.294(7) . ?
N7 N8 1.379(6) . ?
N5 C26 1.290(7) . ?
N5 N6 1.382(7) . ?
N3 C10 1.267(8) . ?
N3 N4 1.377(7) . ?
N8 C17 1.345(7) . ?
N1 C2 1.287(8) . ?
N1 N2 1.386(7) . ?
C18 C19 1.436(8) . ?
C19 C20 1.404(8) . ?
C19 C24 1.410(8) . ?
C31 C32 1.381(9) . ?
C31 C30 1.386(9) . ?
C23 C22 1.369(9) . ?
C23 C24 1.398(8) . ?
C17 C40 1.496(8) . ?
C21 C20 1.390(9) . ?
C21 C22 1.404(9) . ?
C26 C27 1.444(8) . ?
C2 C3 1.453(8) . ?
N6 C25 1.342(8) . ?
C29 C30 1.375(8) . ?
C29 C28 1.412(8) . ?
N2 C1 1.359(8) . ?
C8 C5 1.389(9) . ?
C8 C4 1.391(9) . ?
C6 C5 1.387(8) . ?
C6 C7 1.400(8) . ?
C15 C14 1.378(9) . ?
C15 C16 1.388(8) . ?
C27 C28 1.405(8) . ?
C27 C32 1.406(8) . ?
N4 C9 1.314(9) . ?
C13 C12 1.358(10) . ?
C13 C14 1.394(9) . ?
C11 C16 1.418(8) . ?
C11 C12 1.422(9) . ?
C11 C10 1.437(8) . ?
C7 C3 1.424(8) . ?
C9 C35 1.505(9) . ?
C25 C48 1.524(9) . ?
C3 C4 1.404(8) . ?
C1 C45 1.512(9) . ?
C41 C42 1.501(10) . ?
C41 C40 1.543(8) . ?
O10 C39 1.413(9) . ?
C42 C43 1.552(10) . ?
C35 C36 1.543(10) . ?
O11 C44 1.392(10) . ?
C45 C46 1.571(12) . ?
C43 C44 1.479(12) . ?
C38 C39 1.512(11) . ?
C38 C37 1.524(11) . ?
C49 C50 1.536(11) . ?
C49 C48 1.601(14) . ?
C46 C47 1.498(11) . ?
C36 C37 1.532(10) . ?
C47 C53 1.516(11) . ?
O12 C52 1.394(10) . ?
O13 C54 1.383(2) . ?
C51 C52 1.532(15) . ?
C51 C50 1.542(14) . ?
C53 C54 1.523(13) . ?
N20 O55 1.203(8) . ?
N20 O54 1.256(7) . ?
N20 O56 1.274(7) . ?

loop_
_geom_hbond_atom_site_label_D
_geom_hbond_atom_site_label_H
_geom_hbond_atom_site_label_A
_geom_hbond_distance_DH
_geom_hbond_distance_HA
_geom_hbond_distance_DA
_geom_hbond_angle_DHA
_geom_hbond_site_symmetry_A
O15 H15 O56 0.84 2.09 2.772(7) 137.5 2_666
C60 H60C O52 0.98 2.62 3.352(11) 131.7 .
O40 H40 O52 0.84 2.02 2.779(7) 149.2 .
O6 H601 O7 0.77(6) 1.66(6) 2.433(5) 177(8) 1_455
N8 H801 O15 1.04(7) 1.73(7) 2.754(6) 169(6) 2_655
C18 H18 O3 0.95 2.63 3.413(6) 140.3 2_755
C26 H26 O54 0.95 2.56 3.339(7) 139.5 1_554
C2 H2 O53 0.95 2.56 3.342(8) 139.4 .
C2 H2 O12 0.95 2.63 3.501(8) 152.9 2_655
N6 H61 O54 0.81(8) 1.98(8) 2.776(7) 167(7) 1_554
N2 H30 O53 0.80(8) 1.95(8) 2.751(8) 175(8) .
N4 H41 O40 0.94(8) 1.86(8) 2.787(7) 169(7) 1_455
C10 H10 O1 0.95 2.51 3.278(7) 138.4 2_566
O10 H10A O2 0.84 1.96 2.756(7) 156.8 2_556
O11 H11 O4 0.84 2.03 2.804(8) 151.9 2_655
C45 H45B O52 0.99 2.53 3.467(10) 157.6 .
O12 H12A O53 0.84 2.13 2.857(9) 145.3 2_655
O13 H990 O56 0.84 2.26 3.094(11) 171.9 .
O8 H7 O5 0.78(6) 1.66(6) 2.426(6) 168(9) 1_655
